data_7019664
loop_
_publ_author_name
'Liu, Hai-Yan'
'Yang, Jin'
'Liu, Ying-Ying'
'Ma, Jian-Fang'

_publ_section_title
;
 pH-dependent assembly of two inorganic-organic hybrid compounds based on
 octamolybdates: an unusual intercalated layer and a 3D 4-connected
 framework.
;
_journal_issue 33
_journal_name_full 'Dalton transactions (Cambridge, England : 2003)'
_journal_page_first 9922
_journal_page_last 9927
_journal_paper_doi 10.1039/c2dt12382g
_journal_volume 41
_journal_year 2012
_chemical_formula_moiety 'C29 H42 Cu Mo8 N6 O33'
_chemical_formula_sum 'C29 H42 Cu Mo8 N6 O33'
_chemical_formula_weight 1833.75
_chemical_name_systematic
;
?
;
_space_group_IT_number 13
_symmetry_cell_setting monoclinic
_symmetry_space_group_name_Hall '-P 2yac'
_symmetry_space_group_name_H-M 'P 1 2/n 1'
_atom_sites_solution_hydrogens geom
_atom_sites_solution_primary direct
_atom_sites_solution_secondary difmap
_audit_creation_method SHELXL-97
_cell_angle_alpha 90.00
_cell_angle_beta 99.260(2)
_cell_angle_gamma 90.00
_cell_formula_units_Z 2
_cell_length_a 9.7092(2)
_cell_length_b 10.5053(2)
_cell_length_c 25.5093(4)
_cell_measurement_reflns_used 4718
_cell_measurement_temperature 293(2)
_cell_measurement_theta_max 25.4
_cell_measurement_theta_min 2.1
_cell_volume 2567.99(8)
_computing_cell_refinement CrysAlis
_computing_data_collection 'CrysAlis (Oxford Diffraction, 2006)'
_computing_data_reduction CrysAlis
_computing_structure_refinement 'SHELXL-97 (Sheldrick, 1997)'
_computing_structure_solution 'SHELXS-97 (Sheldrick, 1997)'
_diffrn_ambient_temperature 293(2)
_diffrn_detector_area_resol_mean 10.0
_diffrn_measured_fraction_theta_full 1.000
_diffrn_measured_fraction_theta_max 1.000
_diffrn_measurement_device_type 'Oxford Diffraction Gemini R Ultra'
_diffrn_measurement_method '\w scan'
_diffrn_radiation_monochromator graphite
_diffrn_radiation_source 'fine-focus sealed tube'
_diffrn_radiation_type MoK\a
_diffrn_radiation_wavelength 0.71073
_diffrn_reflns_av_R_equivalents 0.0229
_diffrn_reflns_av_sigmaI/netI 0.0311
_diffrn_reflns_limit_h_max 11
_diffrn_reflns_limit_h_min -11
_diffrn_reflns_limit_k_max 12
_diffrn_reflns_limit_k_min -8
_diffrn_reflns_limit_l_max 29
_diffrn_reflns_limit_l_min -30
_diffrn_reflns_number 11980
_diffrn_reflns_theta_full 25.35
_diffrn_reflns_theta_max 25.35
_diffrn_reflns_theta_min 2.10
_exptl_absorpt_coefficient_mu 2.393
_exptl_absorpt_correction_T_max 0.75
_exptl_absorpt_correction_T_min 0.67
_exptl_absorpt_correction_type multi-scan
_exptl_absorpt_process_details
;
CrysAlis (Oxford Diffraction, 2006)
;
_exptl_crystal_colour blue
_exptl_crystal_density_diffrn 2.372
_exptl_crystal_density_method 'not measured'
_exptl_crystal_description block
_exptl_crystal_F_000 1774
_exptl_crystal_size_max 0.28
_exptl_crystal_size_mid 0.12
_exptl_crystal_size_min 0.11
_refine_diff_density_max 1.176
_refine_diff_density_min -0.725
_refine_diff_density_rms 0.186
_refine_ls_extinction_method none
_refine_ls_goodness_of_fit_ref 1.190
_refine_ls_hydrogen_treatment mixed
_refine_ls_matrix_type full
_refine_ls_number_parameters 393
_refine_ls_number_reflns 4718
_refine_ls_number_restraints 8
_refine_ls_restrained_S_all 1.189
_refine_ls_R_factor_all 0.0435
_refine_ls_R_factor_gt 0.0342
_refine_ls_shift/su_max 0.001
_refine_ls_shift/su_mean 0.000
_refine_ls_structure_factor_coef Fsqd
_refine_ls_weighting_details 'calc w=1/[\s^2^(Fo^2^)+(0.0486P)^2^+7.1407P] where P=(Fo^2^+2Fc^2^)/3'
_refine_ls_weighting_scheme calc
_refine_ls_wR_factor_gt 0.1027
_refine_ls_wR_factor_ref 0.1053
_reflns_number_gt 3920
_reflns_number_total 4718
_reflns_threshold_expression >2sigma(I)
_cod_data_source_file c2dt12382g.txt
_cod_data_source_block 2
_cod_original_sg_symbol_Hall '-P 2yac '
_cod_original_sg_symbol_H-M 'P 2/n '
_cod_database_code 7019664

loop_
_symmetry_equiv_pos_as_xyz
'x, y, z'
'-x+1/2, y, -z+1/2'
'-x, -y, -z'
'x-1/2, -y, z-1/2'

loop_
_atom_site_label
_atom_site_type_symbol
_atom_site_fract_x
_atom_site_fract_y
_atom_site_fract_z
_atom_site_U_iso_or_equiv
_atom_site_adp_type
_atom_site_occupancy
_atom_site_symmetry_multiplicity
_atom_site_calc_flag
_atom_site_refinement_flags
_atom_site_disorder_assembly
_atom_site_disorder_group
Cu1 Cu 0.0000 0.5000 0.5000 0.0299(3) Uani 1 2 d S . .
Mo1 Mo 0.21899(5) -0.05113(5) 0.550345(19) 0.02012(14) Uani 1 1 d . . .
Mo2 Mo 0.47753(5) -0.24612(5) 0.55255(2) 0.02082(15) Uani 1 1 d . . .
Mo3 Mo 0.39147(5) -0.04885(5) 0.441335(19) 0.01789(14) Uani 1 1 d . . .
Mo4 Mo 0.14370(5) 0.15927(5) 0.447491(19) 0.01944(14) Uani 1 1 d . . .
C1 C 0.2708(7) 0.4338(7) 0.5625(3) 0.0340(16) Uani 1 1 d . . .
H1 H 0.2881 0.4016 0.5302 0.041 Uiso 1 1 calc R . .
C2 C 0.3710(7) 0.4208(7) 0.6058(3) 0.0339(16) Uani 1 1 d . . .
H2 H 0.4534 0.3776 0.6035 0.041 Uiso 1 1 calc R . .
C3 C 0.1260(7) 0.5418(8) 0.6100(3) 0.0392(18) Uani 1 1 d . . .
H3 H 0.0410 0.5811 0.6117 0.047 Uiso 1 1 calc R . .
C4 C 0.2263(7) 0.5375(8) 0.6552(3) 0.0404(18) Uani 1 1 d . . .
H4 H 0.2109 0.5778 0.6863 0.048 Uiso 1 1 calc R . .
C5 C 0.3486(7) 0.4730(7) 0.6537(2) 0.0286(15) Uani 1 1 d . . .
C6 C 0.4513(7) 0.4626(7) 0.7023(2) 0.0297(15) Uani 1 1 d . . .
C7 C 0.5907(7) 0.5165(7) 0.7764(2) 0.0315(15) Uani 1 1 d . . .
C8 C 0.6701(7) 0.5799(8) 0.8187(3) 0.0405(18) Uani 1 1 d . . .
H8 H 0.6722 0.6682 0.8211 0.049 Uiso 1 1 calc R . .
C9 C 0.7457(8) 0.5030(9) 0.8572(3) 0.047(2) Uani 1 1 d . . .
H9 H 0.7991 0.5408 0.8867 0.056 Uiso 1 1 calc R . .
C10 C 0.7440(7) 0.3731(9) 0.8531(3) 0.044(2) Uani 1 1 d . . .
H10 H 0.7964 0.3258 0.8800 0.053 Uiso 1 1 calc R . .
C11 C 0.6685(7) 0.3094(8) 0.8110(2) 0.0351(17) Uani 1 1 d . . .
H11 H 0.6697 0.2212 0.8084 0.042 Uiso 1 1 calc R . .
C12 C 0.5900(6) 0.3853(7) 0.7726(2) 0.0283(15) Uani 1 1 d . . .
C13 C 0.4691(8) 0.2217(7) 0.7077(3) 0.0413(18) Uani 1 1 d . . .
H13A H 0.5546 0.1728 0.7096 0.050 Uiso 1 1 calc R A 1
H13B H 0.4229 0.2221 0.6711 0.050 Uiso 1 1 calc R A 1
C15 C 0.2500 0.2207(13) 0.7500 0.061(3) Uani 1 2 d S . .
H15A H 0.2739 0.2759 0.7806 0.074 Uiso 0.50 1 calc PR B 1
H15B H 0.2261 0.2759 0.7194 0.074 Uiso 0.50 1 calc PR B 1
N1 N 0.1480(5) 0.4910(5) 0.5641(2) 0.0275(12) Uani 1 1 d . . .
N2 N 0.5035(5) 0.3548(5) 0.72542(19) 0.0281(12) Uani 1 1 d . C .
N3 N 0.5026(6) 0.5617(6) 0.7324(2) 0.0339(13) Uani 1 1 d D . .
O1 O 0.1017(5) 0.1470(5) 0.38053(17) 0.0343(11) Uani 1 1 d . . .
O2 O 0.1244(4) 0.3176(4) 0.45926(18) 0.0304(10) Uani 1 1 d . . .
O3 O 0.1966(4) 0.1138(4) 0.53346(15) 0.0231(9) Uani 1 1 d . . .
O4 O 0.3467(4) 0.1535(4) 0.45234(16) 0.0222(9) Uani 1 1 d . . .
O5 O 0.2096(4) -0.0457(4) 0.45734(16) 0.0220(9) Uani 1 1 d . . .
O6 O 0.0369(4) -0.1033(4) 0.53728(18) 0.0298(10) Uani 1 1 d . . .
O7 O 0.2550(5) -0.0469(5) 0.61715(17) 0.0361(11) Uani 1 1 d . . .
O8 O 0.2807(4) -0.2315(4) 0.53796(16) 0.0240(9) Uani 1 1 d . . .
O9 O 0.4273(4) -0.0388(4) 0.53854(15) 0.0193(9) Uani 1 1 d . . .
O10 O 0.3685(5) -0.0467(5) 0.37407(16) 0.0316(11) Uani 1 1 d . . .
O11 O 0.4465(4) -0.2025(4) 0.45895(16) 0.0247(9) Uani 1 1 d . . .
O12 O 0.5011(4) -0.2534(5) 0.62025(17) 0.0330(11) Uani 1 1 d . . .
O13 O 0.5190(5) -0.3936(4) 0.53434(19) 0.0352(11) Uani 1 1 d . . .
O1W O -0.1137(5) 0.3793(5) 0.53098(18) 0.0331(11) Uani 1 1 d D . .
O2W O 0.0096(6) 0.2069(6) 0.5998(2) 0.0449(13) Uani 1 1 d D . .
O3W O 0.4557(15) -0.1862(8) 0.7185(3) 0.085(4) Uani 0.60 1 d P . .
O3W' O 0.327(3) -0.177(2) 0.7935(8) 0.122(8) Uani 0.40 1 d P . .
O4W O 0.146(2) 0.0297(13) 0.2758(5) 0.105(6) Uani 0.50 1 d P . .
C14 C 0.3721(15) 0.1574(14) 0.7433(8) 0.046(5) Uani 0.57(3) 1 d P C 1
H14A H 0.3463 0.0741 0.7286 0.055 Uiso 0.57(3) 1 calc PR C 1
H14B H 0.4266 0.1441 0.7783 0.055 Uiso 0.57(3) 1 calc PR C 1
C14' C 0.336(2) 0.1852(19) 0.7066(9) 0.041(7) Uani 0.43(3) 1 d P C 2
H14C H 0.3350 0.0930 0.7044 0.049 Uiso 0.43(3) 1 calc PR C 2
H14D H 0.2841 0.2160 0.6734 0.049 Uiso 0.43(3) 1 calc PR C 2
H1A H -0.074(6) 0.324(4) 0.5523(18) 0.025(18) Uiso 1 1 d D . .
H1B H -0.177(6) 0.339(5) 0.510(2) 0.05(2) Uiso 1 1 d D . .
H2B H -0.043(5) 0.142(3) 0.595(3) 0.15(6) Uiso 1 1 d D . .
H2A H 0.083(4) 0.185(7) 0.588(3) 0.05(2) Uiso 1 1 d D . .
H3A H 0.488(10) 0.638(3) 0.721(4) 0.08(4) Uiso 1 1 d D . .

loop_
_atom_site_aniso_label
_atom_site_aniso_U_11
_atom_site_aniso_U_22
_atom_site_aniso_U_33
_atom_site_aniso_U_23
_atom_site_aniso_U_13
_atom_site_aniso_U_12
Cu1 0.0218(6) 0.0372(7) 0.0274(5) 0.0071(5) -0.0063(4) -0.0091(5)
Mo1 0.0093(2) 0.0252(3) 0.0262(3) 0.0021(2) 0.00399(19) 0.0011(2)
Mo2 0.0116(3) 0.0188(3) 0.0318(3) 0.0020(2) 0.0025(2) -0.0005(2)
Mo3 0.0102(2) 0.0196(3) 0.0236(3) -0.0037(2) 0.00208(19) -0.0015(2)
Mo4 0.0100(2) 0.0202(3) 0.0282(3) 0.0020(2) 0.0031(2) 0.0007(2)
C1 0.029(4) 0.043(4) 0.029(3) -0.005(3) 0.003(3) -0.004(3)
C2 0.024(3) 0.044(4) 0.034(3) -0.004(3) 0.007(3) 0.001(3)
C3 0.028(4) 0.056(5) 0.031(4) -0.001(3) -0.004(3) 0.015(3)
C4 0.037(4) 0.053(5) 0.028(3) 0.000(3) -0.003(3) 0.015(4)
C5 0.027(3) 0.034(4) 0.024(3) 0.003(3) 0.003(3) -0.001(3)
C6 0.021(3) 0.041(4) 0.026(3) 0.000(3) 0.003(3) 0.006(3)
C7 0.027(4) 0.040(4) 0.028(3) 0.001(3) 0.004(3) 0.002(3)
C8 0.028(4) 0.050(5) 0.041(4) -0.009(4) 0.000(3) -0.003(3)
C9 0.032(4) 0.079(6) 0.027(4) -0.007(4) -0.002(3) -0.011(4)
C10 0.026(4) 0.069(6) 0.035(4) 0.011(4) 0.001(3) 0.002(4)
C11 0.024(4) 0.050(5) 0.032(3) 0.007(3) 0.005(3) 0.002(3)
C12 0.016(3) 0.043(4) 0.026(3) -0.002(3) 0.004(2) 0.004(3)
C13 0.048(5) 0.034(4) 0.040(4) -0.013(3) 0.001(3) 0.010(4)
C15 0.081(10) 0.047(8) 0.063(8) 0.000 0.036(7) 0.000
N1 0.019(3) 0.032(3) 0.029(3) 0.004(2) -0.002(2) -0.006(2)
N2 0.024(3) 0.033(3) 0.027(3) -0.002(2) 0.003(2) 0.003(2)
N3 0.030(3) 0.035(4) 0.034(3) -0.003(3) -0.001(2) 0.002(3)
O1 0.025(2) 0.044(3) 0.032(2) -0.003(2) -0.0015(19) -0.002(2)
O2 0.022(2) 0.021(2) 0.047(3) 0.001(2) 0.002(2) 0.0020(18)
O3 0.013(2) 0.027(2) 0.029(2) -0.0009(18) 0.0034(16) 0.0010(17)
O4 0.0101(19) 0.022(2) 0.035(2) -0.0025(18) 0.0044(17) 0.0013(17)
O5 0.0067(19) 0.025(2) 0.034(2) -0.0023(19) 0.0007(16) -0.0049(16)
O6 0.010(2) 0.031(3) 0.049(3) 0.010(2) 0.0062(18) -0.0006(18)
O7 0.029(3) 0.049(3) 0.031(2) 0.003(2) 0.004(2) 0.004(2)
O8 0.011(2) 0.022(2) 0.039(2) 0.0006(19) 0.0036(17) -0.0033(17)
O9 0.0093(19) 0.021(2) 0.027(2) 0.0000(18) 0.0034(16) -0.0013(16)
O10 0.027(2) 0.043(3) 0.024(2) -0.005(2) 0.0007(18) 0.001(2)
O11 0.016(2) 0.022(2) 0.035(2) -0.0044(19) 0.0012(18) -0.0004(17)
O12 0.023(2) 0.042(3) 0.034(2) 0.005(2) 0.0023(19) 0.000(2)
O13 0.033(3) 0.024(3) 0.048(3) -0.001(2) 0.002(2) 0.000(2)
O1W 0.030(3) 0.035(3) 0.033(3) 0.004(2) -0.001(2) -0.008(2)
O2W 0.049(3) 0.044(3) 0.044(3) -0.006(2) 0.015(3) 0.007(3)
O3W 0.217(14) 0.019(5) 0.015(4) 0.001(3) 0.010(6) 0.033(6)
O3W' 0.18(2) 0.103(19) 0.097(15) -0.029(13) 0.060(15) -0.005(16)
O4W 0.213(19) 0.048(8) 0.034(6) -0.005(6) -0.037(9) -0.015(10)
C14 0.040(9) 0.036(8) 0.061(13) 0.002(7) 0.002(8) -0.002(6)
C14' 0.051(13) 0.033(10) 0.037(13) -0.016(9) 0.001(9) -0.004(9)

loop_
_atom_type_symbol
_atom_type_description
_atom_type_scat_dispersion_real
_atom_type_scat_dispersion_imag
_atom_type_scat_source
C C 0.0033 0.0016 'International Tables Vol C Tables 4.2.6.8 and 6.1.1.4'
H H 0.0000 0.0000 'International Tables Vol C Tables 4.2.6.8 and 6.1.1.4'
N N 0.0061 0.0033 'International Tables Vol C Tables 4.2.6.8 and 6.1.1.4'
O O 0.0106 0.0060 'International Tables Vol C Tables 4.2.6.8 and 6.1.1.4'
Cu Cu 0.3201 1.2651 'International Tables Vol C Tables 4.2.6.8 and 6.1.1.4'
Mo Mo -1.6832 0.6857 'International Tables Vol C Tables 4.2.6.8 and 6.1.1.4'

loop_
_geom_angle_atom_site_label_1
_geom_angle_atom_site_label_2
_geom_angle_atom_site_label_3
_geom_angle
_geom_angle_site_symmetry_1
_geom_angle_site_symmetry_3
O1W Cu1 O1W 180.000(1) . 3_566
O1W Cu1 N1 89.0(2) . 3_566
O1W Cu1 N1 91.0(2) 3_566 3_566
O1W Cu1 N1 91.0(2) . .
O1W Cu1 N1 89.0(2) 3_566 .
N1 Cu1 N1 180.000(1) 3_566 .
O7 Mo1 O3 102.4(2) . .
O7 Mo1 O6 103.3(2) . .
O3 Mo1 O6 99.76(18) . .
O7 Mo1 O8 99.4(2) . .
O3 Mo1 O8 153.46(18) . .
O6 Mo1 O8 89.60(18) . .
O7 Mo1 O9 95.48(19) . .
O3 Mo1 O9 89.32(17) . .
O6 Mo1 O9 156.75(19) . .
O8 Mo1 O9 73.69(15) . .
O7 Mo1 O5 169.91(19) . .
O3 Mo1 O5 75.59(16) . .
O6 Mo1 O5 86.81(17) . .
O8 Mo1 O5 80.24(15) . .
O9 Mo1 O5 74.70(14) . .
O13 Mo2 O12 103.8(2) . .
O13 Mo2 O8 107.4(2) . .
O12 Mo2 O8 99.73(19) . .
O13 Mo2 O4 100.8(2) . 3_656
O12 Mo2 O4 96.26(19) . 3_656
O8 Mo2 O4 142.97(18) . 3_656
O13 Mo2 O9 154.49(19) . .
O12 Mo2 O9 101.21(19) . .
O8 Mo2 O9 72.78(16) . .
O4 Mo2 O9 71.45(15) 3_656 .
O13 Mo2 O11 84.18(19) . .
O12 Mo2 O11 171.6(2) . .
O8 Mo2 O11 80.09(16) . .
O4 Mo2 O11 79.38(15) 3_656 .
O9 Mo2 O11 70.61(14) . .
O10 Mo3 O11 105.0(2) . .
O10 Mo3 O5 104.18(19) . .
O11 Mo3 O5 102.78(19) . .
O10 Mo3 O9 102.90(19) . 3_656
O11 Mo3 O9 98.14(17) . 3_656
O5 Mo3 O9 139.84(17) . 3_656
O10 Mo3 O4 96.90(19) . .
O11 Mo3 O4 157.72(17) . .
O5 Mo3 O4 75.08(16) . .
O9 Mo3 O4 72.70(15) 3_656 .
O10 Mo3 O9 176.71(19) . .
O11 Mo3 O9 77.91(16) . .
O5 Mo3 O9 76.37(15) . .
O9 Mo3 O9 75.04(16) 3_656 .
O4 Mo3 O9 80.08(14) . .
O1 Mo4 O2 103.6(2) . .
O1 Mo4 O6 95.7(2) . 3_556
O2 Mo4 O6 97.6(2) . 3_556
O1 Mo4 O4 97.94(19) . .
O2 Mo4 O4 99.05(19) . .
O6 Mo4 O4 155.33(18) 3_556 .
O1 Mo4 O3 163.2(2) . .
O2 Mo4 O3 92.89(18) . .
O6 Mo4 O3 79.09(16) 3_556 .
O4 Mo4 O3 81.97(15) . .
O1 Mo4 O5 93.3(2) . .
O2 Mo4 O5 162.04(18) . .
O6 Mo4 O5 86.43(16) 3_556 .
O4 Mo4 O5 72.38(15) . .
O3 Mo4 O5 70.58(15) . .
N1 C1 C2 122.9(6) . .
C1 C2 C5 119.0(6) . .
N1 C3 C4 121.8(6) . .
C5 C4 C3 119.2(7) . .
C4 C5 C2 118.6(6) . .
C4 C5 C6 119.2(6) . .
C2 C5 C6 122.2(6) . .
N2 C6 N3 108.9(5) . .
N2 C6 C5 126.5(6) . .
N3 C6 C5 124.5(6) . .
N3 C7 C12 106.9(6) . .
N3 C7 C8 131.2(7) . .
C12 C7 C8 121.8(6) . .
C9 C8 C7 115.8(8) . .
C10 C9 C8 121.8(7) . .
C9 C10 C11 123.0(7) . .
C10 C11 C12 115.8(8) . .
C7 C12 N2 106.6(6) . .
C7 C12 C11 121.7(6) . .
N2 C12 C11 131.6(7) . .
C14' C13 N2 116.2(9) . .
N2 C13 C14 110.8(8) . .
C14 C15 C14 123.0(15) 2_556 .
C14 C15 C14' 122.9(12) . 2_556
C14 C15 C14' 122.9(12) 2_556 .
C14' C15 C14' 151.8(19) 2_556 .
C3 N1 C1 118.3(5) . .
C3 N1 Cu1 120.2(4) . .
C1 N1 Cu1 121.5(4) . .
C6 N2 C12 108.7(6) . .
C6 N2 C13 127.5(5) . .
C12 N2 C13 123.6(6) . .
C6 N3 C7 108.8(6) . .
Mo1 O3 Mo4 116.4(2) . .
Mo4 O4 Mo2 148.0(2) . 3_656
Mo4 O4 Mo3 103.89(17) . .
Mo2 O4 Mo3 106.04(17) 3_656 .
Mo3 O5 Mo4 104.69(18) . .
Mo3 O5 Mo1 109.46(17) . .
Mo4 O5 Mo1 95.72(15) . .
Mo1 O6 Mo4 158.3(3) . 3_556
Mo2 O8 Mo1 111.07(19) . .
Mo3 O9 Mo1 146.1(2) 3_656 .
Mo3 O9 Mo2 104.39(16) 3_656 .
Mo1 O9 Mo2 96.13(15) . .
Mo3 O9 Mo3 104.96(16) 3_656 .
Mo1 O9 Mo3 99.17(14) . .
Mo2 O9 Mo3 96.37(14) . .
Mo3 O11 Mo2 114.7(2) . .
C15 C14 C13 118.0(12) . .
C13 C14' C15 123.2(14) . .

loop_
_geom_bond_atom_site_label_1
_geom_bond_atom_site_label_2
_geom_bond_distance
_geom_bond_site_symmetry_2
Cu1 O1W 1.931(5) .
Cu1 O1W 1.931(5) 3_566
Cu1 N1 1.997(5) 3_566
Cu1 N1 1.997(5) .
Mo1 O7 1.684(4) .
Mo1 O3 1.790(4) .
Mo1 O6 1.829(4) .
Mo1 O8 2.027(4) .
Mo1 O9 2.096(4) .
Mo1 O5 2.360(4) .
Mo2 O13 1.685(5) .
Mo2 O12 1.707(4) .
Mo2 O8 1.893(4) .
Mo2 O4 1.986(4) 3_656
Mo2 O9 2.248(4) .
Mo2 O11 2.402(4) .
Mo3 O10 1.694(4) .
Mo3 O11 1.737(4) .
Mo3 O5 1.875(4) .
Mo3 O9 1.979(4) 3_656
Mo3 O4 2.197(4) .
Mo3 O9 2.450(4) .
Mo4 O1 1.696(4) .
Mo4 O2 1.706(4) .
Mo4 O6 1.947(4) 3_556
Mo4 O4 1.956(4) .
Mo4 O3 2.222(4) .
Mo4 O5 2.249(4) .
C1 N1 1.342(9) .
C1 C2 1.357(9) .
C2 C5 1.388(9) .
C3 N1 1.336(9) .
C3 C4 1.385(9) .
C4 C5 1.373(10) .
C5 C6 1.464(8) .
C6 N2 1.339(8) .
C6 N3 1.342(9) .
C7 N3 1.381(8) .
C7 C12 1.382(10) .
C7 C8 1.392(9) .
C8 C9 1.387(11) .
C9 C10 1.369(12) .
C10 C11 1.372(10) .
C11 C12 1.392(9) .
C12 N2 1.389(8) .
C13 C14' 1.35(2) .
C13 N2 1.491(9) .
C13 C14 1.563(18) .
C15 C14 1.394(15) 2_556
C15 C14 1.394(15) .
C15 C14' 1.534(19) 2_556
C15 C14' 1.534(19) .
O4 Mo2 1.986(4) 3_656
O6 Mo4 1.947(4) 3_556
O9 Mo3 1.979(4) 3_656
